data_1574116
loop_
_publ_author_name
'Zhang, Hong-Jin'
'Chen, Zong-Ren'
'Xu, Ji-Tong'
'Ye, Jia-Wen'
'Chen, Ling'
'Chen, Xiao-Ming'

_publ_section_title
;
 CO2-enhanced TADF of an ultra-stable Cu(i) cluster via guest--host \p--\p
 interaction
;
_journal_issue 16
_journal_name_full 'Chemical Science'
_journal_page_first 6872
_journal_page_last 6878
_journal_paper_doi 10.1039/D4SC07949C
_journal_volume 16
_journal_year 2025
_chemical_formula_moiety 'C72 H56 Cu2 I2 O2 P4, 2(C0.8 O1.562)'
_chemical_formula_sum 'C73.6 H56 Cu2 I2 O5.12 P4'
_chemical_formula_weight 1527.14
_space_group_crystal_system monoclinic
_space_group_IT_number 14
_space_group_name_Hall '-P 2yn'
_space_group_name_H-M_alt 'P 1 21/n 1'
_atom_sites_solution_hydrogens geom
_atom_sites_solution_primary dual
_audit_creation_date 2024-05-06
_audit_creation_method
;
Olex2 1.3
(compiled 2020.11.12 svn.r5f609507 for OlexSys, GUI svn.r6408)
;
_audit_update_record
;
2024-10-24 deposited with the CCDC.	2025-03-10 downloaded from the CCDC.
;
_cell_angle_alpha 90
_cell_angle_beta 116.6880(10)
_cell_angle_gamma 90
_cell_formula_units_Z 2
_cell_length_a 13.30730(10)
_cell_length_b 19.28920(10)
_cell_length_c 14.7456(2)
_cell_measurement_reflns_used 29488
_cell_measurement_temperature 150.00(11)
_cell_measurement_theta_max 77.6910
_cell_measurement_theta_min 3.7150
_cell_volume 3381.77(6)
_computing_cell_refinement 'CrysAlisPro 1.171.42.94a (Rigaku OD, 2023)'
_computing_data_collection 'CrysAlisPro 1.171.42.94a (Rigaku OD, 2023)'
_computing_data_reduction 'CrysAlisPro 1.171.42.94a (Rigaku OD, 2023)'
_computing_molecular_graphics 'Olex2 1.3 (Dolomanov et al., 2009)'
_computing_publication_material 'Olex2 1.3 (Dolomanov et al., 2009)'
_computing_structure_refinement 'SHELXL 2018/3 (Sheldrick, 2015)'
_computing_structure_solution 'SHELXT 2018/2 (Sheldrick, 2018)'
_diffrn_ambient_environment N~2~
_diffrn_ambient_temperature 150.00(11)
_diffrn_detector 'Hybrid Pixel Array Detector'
_diffrn_detector_area_resol_mean 10.0000
_diffrn_detector_type HyPix
_diffrn_measured_fraction_theta_full 1.000
_diffrn_measured_fraction_theta_max 1.000
_diffrn_measurement_details
;
List of Runs (angles in degrees, time in seconds):

  # Type    Start    End  Width  t~exp~   \w     \q     \k     \f   Frames
#--------------------------------------------------------------------------
  1  \w    -81.00   2.00   0.50    2.00    --  -50.49 105.00 129.00  166
  2  \w     33.00  59.00   0.50    2.00    --   50.49-105.00  29.00   52
  3  \w   -135.00-109.00   0.50   15.00    --  -90.00-105.00  29.00   52
  4  \w    -61.00 -35.00   0.50   15.00    --  -90.00 105.00 129.00   52
  5  \w     77.00 107.00   0.50   15.00    --  108.07-105.00  29.00   60
  6  \w    105.00 158.00   0.50   15.00    --  108.07 105.00 129.00  106
  7  \w    -24.00  20.00   0.50    2.00    --  -50.49  19.00  30.00   88
  8  \w   -120.00 -31.00   0.50    2.00    --  -50.49 -77.00   0.00  178
  9  \w    -26.00  -1.00   0.50    2.00    --  -50.49  19.00  90.00   50
 10  \w    -14.00  23.00   0.50    2.00    --  -50.49  19.00-120.00   74
 11  \w   -119.00 -94.00   0.50    2.00    --  -50.49-125.00 150.00   50
 12  \w   -115.00 -89.00   0.50    2.00    --  -50.49-125.00 -30.00   52
 13  \w    -63.00  22.00   0.50    2.00    --  -50.49  57.00 120.00  170
 14  \w   -155.00 -88.00   0.50   15.00    --  -90.00 -19.00  30.00  134
 15  \w   -157.00 -87.00   0.50   15.00    --  -90.00 -99.00-180.00  140
 16  \w    -83.00 -22.00   0.50   15.00    --  -90.00 125.00 -30.00  122
 17  \w    -54.00 -25.00   0.50   15.00    --  -90.00  57.00  30.00   58
 18  \w   -113.00 -84.00   0.50   15.00    --  -90.00 -38.00  60.00   58
 19  \w    -65.00 -28.00   0.50   15.00    --  -90.00  57.00-150.00   74
 20  \w    -65.00 -21.00   0.50   15.00    --  -90.00 125.00 -60.00   88
 21  \w   -160.00-131.00   0.50   15.00    --  -90.00 -38.00  60.00   58
 22  \w   -161.00 -84.00   0.50   15.00    --  -90.00 -38.00  90.00  154
 23  \w     96.00 156.00   0.50   15.00    --  108.07  57.00-180.00  120
 24  \w     41.00  66.00   0.50   15.00    --  108.07 -57.00  30.00   50
 25  \w     50.00 102.00   0.50   15.00    --  108.07 -99.00 -90.00  104
 26  \w     38.00 100.00   0.50   15.00    --  108.07 -99.00 -60.00  124
 27  \w     39.00 104.00   0.50   15.00    --  108.07 -77.00  30.00  130
 28  \w    110.00 177.00   0.50   15.00    --  108.07  38.00 -60.00  134
 29  \w    102.00 171.00   0.50   15.00    --  108.07  38.00 -90.00  138
 30  \w     59.00 112.00   0.50   15.00    --  108.07-125.00 150.00  106
 31  \w     39.00  99.00   0.50   15.00    --  108.07-125.00-150.00  120
 32  \w     39.00  97.00   0.50   15.00    --  108.07 -99.00 -30.00  116
 33  \w     36.00  61.00   0.50   15.00    --  108.07 -57.00-150.00   50
 34  \w     50.00 110.00   0.50   15.00    --  108.07-125.00-120.00  120
 35  \w     38.00  63.00   0.50   15.00    --  108.07 -57.00  90.00   50
 36  \w     43.00  73.00   0.50   15.00    --  108.07-125.00  30.00   60
 37  \w     51.00 112.00   0.50   15.00    --  108.07-125.00-180.00  122
 38  \w     85.00 112.00   0.50   15.00    --  108.07-125.00 120.00   54
 39  \w     85.00 112.00   0.50   15.00    --  108.07-125.00  30.00   54
 40  \w     40.00 112.00   0.50   15.00    --  108.07-125.00 -90.00  144
 41  \w     39.00  64.00   0.50   15.00    --  108.07 -57.00-180.00   50
;
_diffrn_measurement_device 'four-circle diffractometer'
_diffrn_measurement_device_type 'XtaLAB Synergy, Dualflex, HyPix'
_diffrn_measurement_method '\w scans'
_diffrn_orient_matrix_type 'CrysAlisPro convention (1999,Acta A55,543-557)'
_diffrn_orient_matrix_UB_11 0.0254737000
_diffrn_orient_matrix_UB_12 -0.0779105000
_diffrn_orient_matrix_UB_13 0.0206878000
_diffrn_orient_matrix_UB_21 0.0225695000
_diffrn_orient_matrix_UB_22 0.0107322000
_diffrn_orient_matrix_UB_23 0.1110514000
_diffrn_orient_matrix_UB_31 -0.1250284000
_diffrn_orient_matrix_UB_32 -0.0139457000
_diffrn_orient_matrix_UB_33 -0.0301574000
_diffrn_radiation_monochromator mirror
_diffrn_radiation_probe x-ray
_diffrn_radiation_type 'Cu K\a'
_diffrn_radiation_wavelength 1.54184
_diffrn_reflns_av_R_equivalents 0.0341
_diffrn_reflns_av_unetI/netI 0.0173
_diffrn_reflns_Laue_measured_fraction_full 1.000
_diffrn_reflns_Laue_measured_fraction_max 1.000
_diffrn_reflns_limit_h_max 13
_diffrn_reflns_limit_h_min -15
_diffrn_reflns_limit_k_max 22
_diffrn_reflns_limit_k_min -22
_diffrn_reflns_limit_l_max 17
_diffrn_reflns_limit_l_min -17
_diffrn_reflns_number 44232
_diffrn_reflns_point_group_measured_fraction_full 1.000
_diffrn_reflns_point_group_measured_fraction_max 1.000
_diffrn_reflns_theta_full 66.577
_diffrn_reflns_theta_max 66.576
_diffrn_reflns_theta_min 3.725
_diffrn_source 'micro-focus sealed X-ray tube'
_diffrn_source_type 'PhotonJet (Cu) X-ray Source'
_exptl_absorpt_coefficient_mu 9.230
_exptl_absorpt_correction_T_max 1.00000
_exptl_absorpt_correction_T_min 0.25195
_exptl_absorpt_correction_type multi-scan
_exptl_absorpt_process_details
;
CrysAlisPro 1.171.42.94a (Rigaku Oxford Diffraction, 2023)
Empirical absorption correction using spherical harmonics,
implemented in SCALE3 ABSPACK scaling algorithm.
;
_exptl_crystal_colour 'clear light violet'
_exptl_crystal_colour_lustre clear
_exptl_crystal_colour_modifier light
_exptl_crystal_colour_primary violet
_exptl_crystal_density_diffrn 1.500
_exptl_crystal_description block
_exptl_crystal_F_000 1525
_exptl_crystal_size_max 0.2
_exptl_crystal_size_mid 0.2
_exptl_crystal_size_min 0.1
_refine_diff_density_max 0.599
_refine_diff_density_min -0.825
_refine_diff_density_rms 0.068
_refine_ls_extinction_method none
_refine_ls_goodness_of_fit_ref 1.149
_refine_ls_hydrogen_treatment constr
_refine_ls_matrix_type full
_refine_ls_number_parameters 399
_refine_ls_number_reflns 5969
_refine_ls_number_restraints 29
_refine_ls_restrained_S_all 1.198
_refine_ls_R_factor_all 0.0293
_refine_ls_R_factor_gt 0.0277
_refine_ls_shift/su_max 0.005
_refine_ls_shift/su_mean 0.000
_refine_ls_structure_factor_coef Fsqd
_refine_ls_weighting_details 'w=1/[\s^2^(Fo^2^)+(0.0211P)^2^+6.4049P] where P=(Fo^2^+2Fc^2^)/3'
_refine_ls_weighting_scheme calc
_refine_ls_wR_factor_gt 0.0673
_refine_ls_wR_factor_ref 0.0679
_reflns_Friedel_coverage 0.000
_reflns_number_gt 5704
_reflns_number_total 5969
_reflns_threshold_expression 'I > 2\s(I)'
_cod_data_source_file d4sc07949c3.cif
_cod_data_source_block exp_7246_auto
_cod_depositor_comments 'Adding full bibliography for 1574113--1574118.cif.'
_cod_original_formula_sum 'C73.60 H56 Cu2 I2 O5.12 P4'
_cod_database_code 1574116
_shelx_shelxl_version_number 2018/3
_shelx_space_group_comment
;
The symmetry employed for this shelxl refinement is uniquely defined
by the following loop, which should always be used as a source of
symmetry information in preference to the above space-group names.
They are only intended as comments.
;
_shelx_estimated_absorpt_t_max 0.459
_shelx_estimated_absorpt_t_min 0.260
_reflns_odcompleteness_completeness 99.97
_reflns_odcompleteness_iscentric 1
_reflns_odcompleteness_theta 66.97
_olex2_refinement_description
;
1. Fixed Uiso
 At 1.2 times of:
  All C(H) groups
2. Restrained distances
 C1-O2
 1.2 with sigma of 0.02
 C1-O1
 1.2 with sigma of 0.02
3. Uiso/Uaniso restraints and constraints
Uanis(O1) \\sim Ueq, Uanis(C1) \\sim Ueq, Uanis(O2) \\sim Ueq: with sigma of
0.001 and sigma for terminal atoms of 0.002
4. Rigid body (RIGU) restrains
 O1, C1, O2
 with sigma for 1-2 distances of 0.001 and sigma for 1-3 distances of 0.002
5. Others
 Fixed Sof: C1(0.8)
6.a Aromatic/amide H refined with riding coordinates:
 C007(H007), C00B(H00B), C00E(H00E), C00F(H00F), C00G(H00G), C00H(H00H),
 C00I(H00I), C00L(H00L), C00M(H00M), C00N(H00N), C00O(H00O), C00P(H00P),
 C00Q(H00Q), C00R(H00R), C00S(H00S), C00T(H00T), C00U(H00U), C00V(H00V),
 C00W(H00W), C00X(H00X), C00Y(H00Y), C00Z(H00Z), C010(H010), C011(H011),
 C012(H012), C013(H013), C014(H014), C015(H015)
;
_olex2_submission_special_instructions 'No special instructions were received'
_oxdiff_exptl_absorpt_empirical_details
;
Empirical correction (ABSPACK) includes:
- Absorption correction using spherical harmonics
- Frame scaling
;
_oxdiff_exptl_absorpt_empirical_full_max 2.862
_oxdiff_exptl_absorpt_empirical_full_min 0.710

loop_
_space_group_symop_operation_xyz
'x, y, z'
'-x+1/2, y+1/2, -z+1/2'
'-x, -y, -z'
'x-1/2, -y-1/2, z-1/2'

loop_
_atom_site_label
_atom_site_type_symbol
_atom_site_fract_x
_atom_site_fract_y
_atom_site_fract_z
_atom_site_U_iso_or_equiv
_atom_site_adp_type
_atom_site_occupancy
_atom_site_site_symmetry_order
_atom_site_calc_flag
_atom_site_refinement_flags_posn
_atom_site_refinement_flags_adp
_atom_site_refinement_flags_occupancy
_atom_site_disorder_assembly
_atom_site_disorder_group
I001 I 0.52377(2) 0.40467(2) 0.56447(2) 0.02434(7) Uani 1 1 d . . . . .
Cu00 Cu 0.53867(3) 0.46617(2) 0.40952(3) 0.02151(10) Uani 1 1 d . . . . .
P003 P 0.72369(6) 0.47697(4) 0.44551(5) 0.01920(15) Uani 1 1 d . . . . .
P004 P 0.43848(7) 0.41182(4) 0.25892(6) 0.02381(16) Uani 1 1 d . . . . .
O005 O 0.64851(18) 0.33690(11) 0.34341(16) 0.0284(5) Uani 1 1 d . . . . .
C006 C 0.7420(2) 0.52048(15) 0.3439(2) 0.0209(6) Uani 1 1 d . . . . .
C007 C 0.8226(3) 0.50084(16) 0.3128(2) 0.0259(6) Uani 1 1 d . . . . .
H007 H 0.873146 0.464094 0.346658 0.031 Uiso 1 1 calc R U . . .
C008 C 0.8103(2) 0.52740(16) 0.5589(2) 0.0220(6) Uani 1 1 d . . . . .
C009 C 0.8092(3) 0.39786(16) 0.4690(2) 0.0243(6) Uani 1 1 d . . . . .
C00A C 0.6268(3) 0.35967(16) 0.2467(2) 0.0269(7) Uani 1 1 d . . . . .
C00B C 0.8169(3) 0.50457(17) 0.6515(2) 0.0262(6) Uani 1 1 d . . . . .
H00B H 0.775357 0.465067 0.653480 0.031 Uiso 1 1 calc R U . . .
C00C C 0.5251(3) 0.39414(16) 0.1936(2) 0.0258(6) Uani 1 1 d . . . . .
C00D C 0.3167(3) 0.45406(18) 0.1578(2) 0.0296(7) Uani 1 1 d . . . . .
C00E C 0.8695(3) 0.58623(17) 0.5571(2) 0.0279(7) Uani 1 1 d . . . . .
H00E H 0.864711 0.602548 0.494532 0.033 Uiso 1 1 calc R U . . .
C00F C 0.4988(3) 0.41771(17) 0.0954(2) 0.0306(7) Uani 1 1 d . . . . .
H00F H 0.430023 0.441510 0.057278 0.037 Uiso 1 1 calc R U . . .
C00G C 0.8295(3) 0.53462(18) 0.2326(3) 0.0328(7) Uani 1 1 d . . . . .
H00G H 0.884276 0.520583 0.211716 0.039 Uiso 1 1 calc R U . . .
C00H C 0.3148(3) 0.32239(18) 0.3159(3) 0.0330(7) Uani 1 1 d . . . . .
H00H H 0.305671 0.361605 0.350433 0.040 Uiso 1 1 calc R U . . .
C00I C 0.9215(3) 0.39455(17) 0.5414(3) 0.0292(7) Uani 1 1 d . . . . .
H00I H 0.957140 0.435071 0.578565 0.035 Uiso 1 1 calc R U . . .
C00J C 0.3819(3) 0.32709(17) 0.2661(2) 0.0293(7) Uani 1 1 d . . . . .
C00K C 0.7612(3) 0.33706(16) 0.4161(2) 0.0275(7) Uani 1 1 d . . . . .
C00L C 0.6702(3) 0.57510(18) 0.2936(3) 0.0314(7) Uani 1 1 d . . . . .
H00L H 0.614894 0.589264 0.313814 0.038 Uiso 1 1 calc R U . . .
C00M C 0.8842(3) 0.53964(19) 0.7401(2) 0.0332(7) Uani 1 1 d . . . . .
H00M H 0.889665 0.523465 0.803020 0.040 Uiso 1 1 calc R U . . .
C00N C 0.6719(3) 0.37110(19) 0.1080(3) 0.0376(8) Uani 1 1 d . . . . .
H00N H 0.721701 0.363237 0.078846 0.045 Uiso 1 1 calc R U . . .
C00O C 0.9320(3) 0.27378(19) 0.5079(3) 0.0398(9) Uani 1 1 d . . . . .
H00O H 0.973550 0.231810 0.521163 0.048 Uiso 1 1 calc R U . . .
C00P C 0.6994(3) 0.34700(18) 0.2046(3) 0.0336(7) Uani 1 1 d . . . . .
H00P H 0.767310 0.322054 0.241688 0.040 Uiso 1 1 calc R U . . .
C00Q C 0.9358(3) 0.62143(19) 0.6467(3) 0.0362(8) Uani 1 1 d . . . . .
H00Q H 0.975805 0.661783 0.645039 0.043 Uiso 1 1 calc R U . . .
C00R C 0.2275(3) 0.4166(2) 0.0844(3) 0.0363(8) Uani 1 1 d . . . . .
H00R H 0.227754 0.367337 0.086862 0.044 Uiso 1 1 calc R U . . .
C00S C 0.8205(3) 0.27543(18) 0.4358(3) 0.0371(8) Uani 1 1 d . . . . .
H00S H 0.784873 0.234481 0.399962 0.044 Uiso 1 1 calc R U . . .
C00T C 0.9824(3) 0.33321(19) 0.5604(3) 0.0343(8) Uani 1 1 d . . . . .
H00T H 1.059044 0.332269 0.609737 0.041 Uiso 1 1 calc R U . . .
C00U C 0.9435(3) 0.5979(2) 0.7381(3) 0.0375(8) Uani 1 1 d . . . . .
H00U H 0.989415 0.621650 0.799239 0.045 Uiso 1 1 calc R U . . .
C00V C 0.3153(3) 0.52584(19) 0.1522(3) 0.0359(8) Uani 1 1 d . . . . .
H00V H 0.375631 0.551779 0.201848 0.043 Uiso 1 1 calc R U . . .
C00W C 0.6783(3) 0.60906(19) 0.2144(3) 0.0363(8) Uani 1 1 d . . . . .
H00W H 0.629390 0.646684 0.181334 0.044 Uiso 1 1 calc R U . . .
C00X C 0.5723(3) 0.40662(18) 0.0535(3) 0.0354(8) Uani 1 1 d . . . . .
H00X H 0.554175 0.423405 -0.012638 0.042 Uiso 1 1 calc R U . . .
C00Y C 0.7574(3) 0.58830(18) 0.1832(3) 0.0356(8) Uani 1 1 d . . . . .
H00Y H 0.762022 0.610978 0.127984 0.043 Uiso 1 1 calc R U . . .
C00Z C 0.1378(3) 0.5224(2) 0.0029(3) 0.0466(10) Uani 1 1 d . . . . .
H00Z H 0.076437 0.545866 -0.049569 0.056 Uiso 1 1 calc R U . . .
C010 C 0.1378(3) 0.4515(2) 0.0074(3) 0.0452(10) Uani 1 1 d . . . . .
H010 H 0.076672 0.426026 -0.042095 0.054 Uiso 1 1 calc R U . . .
C011 C 0.2613(3) 0.2606(2) 0.3152(3) 0.0431(9) Uani 1 1 d . . . . .
H011 H 0.214539 0.257837 0.348367 0.052 Uiso 1 1 calc R U . . .
C012 C 0.2263(3) 0.5602(2) 0.0744(3) 0.0443(9) Uani 1 1 d . . . . .
H012 H 0.226434 0.609340 0.070295 0.053 Uiso 1 1 calc R U . . .
C013 C 0.2757(4) 0.2032(2) 0.2669(3) 0.0527(11) Uani 1 1 d . . . . .
H013 H 0.237339 0.161318 0.265147 0.063 Uiso 1 1 calc R U . . .
C014 C 0.3977(4) 0.2685(2) 0.2200(3) 0.0534(11) Uani 1 1 d . . . . .
H014 H 0.444872 0.270772 0.187134 0.064 Uiso 1 1 calc R U . . .
C015 C 0.3458(5) 0.2066(2) 0.2211(4) 0.0684(15) Uani 1 1 d . . . . .
H015 H 0.358450 0.166510 0.190257 0.082 Uiso 1 1 calc R U . . .
O1 O 0.0664(5) 0.2726(3) -0.0157(4) 0.102(2) Uani 0.828(12) 1 d D U . . .
O2 O -0.0914(6) 0.2851(4) 0.0658(5) 0.115(3) Uani 0.734(12) 1 d D U . . .
C1 C -0.0037(10) 0.2881(7) 0.0348(10) 0.142(3) Uani 0.8 1 d D U P . .

loop_
_atom_site_aniso_label
_atom_site_aniso_U_11
_atom_site_aniso_U_22
_atom_site_aniso_U_33
_atom_site_aniso_U_23
_atom_site_aniso_U_13
_atom_site_aniso_U_12
I001 0.02783(11) 0.02380(10) 0.02516(10) 0.00279(7) 0.01525(8) 0.00361(8)
Cu00 0.0184(2) 0.0253(2) 0.0210(2) -0.00154(17) 0.00905(17) -0.00144(17)
P003 0.0176(3) 0.0216(4) 0.0194(3) 0.0021(3) 0.0091(3) 0.0014(3)
P004 0.0257(4) 0.0255(4) 0.0202(4) -0.0022(3) 0.0102(3) -0.0037(3)
O005 0.0318(12) 0.0287(11) 0.0256(11) -0.0011(9) 0.0136(10) -0.0001(9)
C006 0.0170(14) 0.0245(15) 0.0202(14) 0.0010(12) 0.0075(12) -0.0011(11)
C007 0.0228(16) 0.0289(16) 0.0273(16) 0.0039(13) 0.0126(13) 0.0044(12)
C008 0.0141(14) 0.0288(16) 0.0219(15) 0.0000(12) 0.0070(12) 0.0023(12)
C009 0.0273(16) 0.0260(15) 0.0257(15) 0.0079(12) 0.0174(13) 0.0061(12)
C00A 0.0346(18) 0.0228(15) 0.0250(16) -0.0047(12) 0.0147(14) -0.0044(13)
C00B 0.0201(15) 0.0340(17) 0.0256(16) 0.0017(13) 0.0112(13) 0.0018(13)
C00C 0.0296(17) 0.0233(15) 0.0253(16) -0.0055(12) 0.0130(13) -0.0071(12)
C00D 0.0285(17) 0.0420(19) 0.0201(15) -0.0019(13) 0.0126(13) -0.0008(14)
C00E 0.0249(16) 0.0326(17) 0.0273(16) -0.0007(13) 0.0127(13) -0.0025(13)
C00F 0.0392(19) 0.0281(16) 0.0259(16) -0.0021(13) 0.0159(15) -0.0061(14)
C00G 0.0348(18) 0.0394(19) 0.0333(18) 0.0039(15) 0.0235(15) 0.0049(15)
C00H 0.0291(17) 0.0354(18) 0.0335(18) 0.0004(14) 0.0131(15) -0.0041(14)
C00I 0.0270(17) 0.0333(17) 0.0325(17) 0.0090(14) 0.0179(14) 0.0045(13)
C00J 0.0310(17) 0.0309(17) 0.0232(15) -0.0046(13) 0.0098(14) -0.0101(14)
C00K 0.0319(17) 0.0271(16) 0.0279(16) 0.0049(13) 0.0174(14) 0.0047(13)
C00L 0.0304(17) 0.0350(18) 0.0352(18) 0.0094(14) 0.0203(15) 0.0085(14)
C00M 0.0240(16) 0.051(2) 0.0228(16) -0.0005(15) 0.0087(13) 0.0045(15)
C00N 0.041(2) 0.045(2) 0.0370(19) -0.0086(16) 0.0260(17) -0.0067(16)
C00O 0.048(2) 0.0345(19) 0.048(2) 0.0186(17) 0.0313(19) 0.0209(17)
C00P 0.0331(18) 0.0366(18) 0.0335(18) -0.0071(15) 0.0172(15) -0.0031(15)
C00Q 0.0307(18) 0.0360(18) 0.039(2) -0.0078(15) 0.0135(15) -0.0090(15)
C00R 0.0299(18) 0.053(2) 0.0252(17) -0.0054(15) 0.0120(14) -0.0057(16)
C00S 0.049(2) 0.0255(17) 0.043(2) 0.0029(15) 0.0268(18) 0.0067(15)
C00T 0.0281(17) 0.042(2) 0.0377(19) 0.0182(16) 0.0194(15) 0.0133(15)
C00U 0.0285(18) 0.050(2) 0.0277(17) -0.0119(16) 0.0066(14) 0.0005(16)
C00V 0.040(2) 0.043(2) 0.0233(16) 0.0004(14) 0.0124(15) 0.0038(16)
C00W 0.0355(19) 0.0379(19) 0.0376(19) 0.0173(15) 0.0185(16) 0.0121(15)
C00X 0.047(2) 0.0357(18) 0.0295(17) -0.0034(14) 0.0224(16) -0.0093(16)
C00Y 0.045(2) 0.0396(19) 0.0298(17) 0.0102(15) 0.0235(16) 0.0037(16)
C00Z 0.036(2) 0.077(3) 0.0247(18) 0.0078(18) 0.0115(16) 0.017(2)
C010 0.0254(18) 0.085(3) 0.0221(17) -0.0051(18) 0.0079(15) -0.0053(19)
C011 0.042(2) 0.046(2) 0.043(2) 0.0016(17) 0.0206(18) -0.0144(17)
C012 0.049(2) 0.053(2) 0.0291(19) 0.0074(17) 0.0166(17) 0.0176(19)
C013 0.071(3) 0.043(2) 0.043(2) -0.0087(18) 0.025(2) -0.032(2)
C014 0.085(3) 0.043(2) 0.055(3) -0.0224(19) 0.051(2) -0.028(2)
C015 0.122(4) 0.039(2) 0.071(3) -0.030(2) 0.067(3) -0.037(3)
O1 0.103(3) 0.088(3) 0.101(3) 0.0009(17) 0.0340(18) -0.0121(16)
O2 0.120(3) 0.107(3) 0.110(3) -0.0101(18) 0.043(2) 0.0068(18)
C1 0.142(3) 0.143(3) 0.143(3) -0.0005(10) 0.0652(16) 0.0001(10)

loop_
_atom_type_symbol
_atom_type_description
_atom_type_scat_dispersion_real
_atom_type_scat_dispersion_imag
_atom_type_scat_source
C C 0.0181 0.0091 'International Tables Vol C Tables 4.2.6.8 and 6.1.1.4'
H H 0.0000 0.0000 'International Tables Vol C Tables 4.2.6.8 and 6.1.1.4'
Cu Cu -1.9646 0.5888 'International Tables Vol C Tables 4.2.6.8 and 6.1.1.4'
I I -0.3257 6.8362 'International Tables Vol C Tables 4.2.6.8 and 6.1.1.4'
O O 0.0492 0.0322 'International Tables Vol C Tables 4.2.6.8 and 6.1.1.4'
P P 0.2955 0.4335 'International Tables Vol C Tables 4.2.6.8 and 6.1.1.4'

loop_
_geom_angle_atom_site_label_1
_geom_angle_atom_site_label_2
_geom_angle_atom_site_label_3
_geom_angle
_geom_angle_site_symmetry_1
_geom_angle_site_symmetry_3
_geom_angle_publ_flag
Cu00 I001 Cu00 81.797(14) . 3_666 ?
I001 Cu00 I001 98.202(14) . 3_666 ?
P003 Cu00 I001 104.51(2) . 3_666 ?
P003 Cu00 I001 109.25(2) . . ?
P004 Cu00 I001 113.38(3) . . ?
P004 Cu00 I001 118.75(3) . 3_666 ?
P004 Cu00 P003 111.59(3) . . ?
C006 P003 Cu00 112.23(9) . . ?
C006 P003 C008 104.14(14) . . ?
C006 P003 C009 103.66(13) . . ?
C008 P003 Cu00 115.63(9) . . ?
C008 P003 C009 100.76(14) . . ?
C009 P003 Cu00 118.62(10) . . ?
C00C P004 Cu00 111.59(10) . . ?
C00D P004 Cu00 120.56(11) . . ?
C00D P004 C00C 100.97(14) . . ?
C00J P004 Cu00 115.74(10) . . ?
C00J P004 C00C 103.70(14) . . ?
C00J P004 C00D 102.05(15) . . ?
C00A O005 C00K 116.2(2) . . ?
C007 C006 P003 123.4(2) . . ?
C00L C006 P003 118.2(2) . . ?
C00L C006 C007 118.4(3) . . ?
C006 C007 H007 119.8 . . ?
C00G C007 C006 120.4(3) . . ?
C00G C007 H007 119.8 . . ?
C00B C008 P003 117.5(2) . . ?
C00E C008 P003 123.3(2) . . ?
C00E C008 C00B 119.2(3) . . ?
C00I C009 P003 122.8(2) . . ?
C00K C009 P003 120.2(2) . . ?
C00K C009 C00I 117.0(3) . . ?
C00C C00A O005 115.4(3) . . ?
C00P C00A O005 122.5(3) . . ?
C00P C00A C00C 122.1(3) . . ?
C008 C00B H00B 120.1 . . ?
C00M C00B C008 119.9(3) . . ?
C00M C00B H00B 120.1 . . ?
C00A C00C P004 118.4(2) . . ?
C00A C00C C00F 117.6(3) . . ?
C00F C00C P004 123.8(3) . . ?
C00R C00D P004 122.3(3) . . ?
C00V C00D P004 118.4(3) . . ?
C00V C00D C00R 119.2(3) . . ?
C008 C00E H00E 119.9 . . ?
C008 C00E C00Q 120.3(3) . . ?
C00Q C00E H00E 119.9 . . ?
C00C C00F H00F 119.6 . . ?
C00X C00F C00C 120.7(3) . . ?
C00X C00F H00F 119.6 . . ?
C007 C00G H00G 119.7 . . ?
C00Y C00G C007 120.5(3) . . ?
C00Y C00G H00G 119.7 . . ?
C00J C00H H00H 119.9 . . ?
C011 C00H H00H 119.9 . . ?
C011 C00H C00J 120.1(3) . . ?
C009 C00I H00I 119.3 . . ?
C00T C00I C009 121.4(3) . . ?
C00T C00I H00I 119.3 . . ?
C00H C00J P004 118.0(3) . . ?
C014 C00J P004 123.1(3) . . ?
C014 C00J C00H 118.8(3) . . ?
C009 C00K O005 119.7(3) . . ?
C00S C00K O005 118.2(3) . . ?
C00S C00K C009 122.1(3) . . ?
C006 C00L H00L 119.6 . . ?
C00W C00L C006 120.8(3) . . ?
C00W C00L H00L 119.6 . . ?
C00B C00M H00M 119.7 . . ?
C00U C00M C00B 120.7(3) . . ?
C00U C00M H00M 119.7 . . ?
C00P C00N H00N 119.8 . . ?
C00P C00N C00X 120.4(3) . . ?
C00X C00N H00N 119.8 . . ?
C00S C00O H00O 120.1 . . ?
C00T C00O H00O 120.1 . . ?
C00T C00O C00S 119.8(3) . . ?
C00A C00P H00P 120.4 . . ?
C00N C00P C00A 119.2(3) . . ?
C00N C00P H00P 120.4 . . ?
C00E C00Q H00Q 119.9 . . ?
C00U C00Q C00E 120.2(3) . . ?
C00U C00Q H00Q 119.9 . . ?
C00D C00R H00R 120.1 . . ?
C00D C00R C010 119.9(4) . . ?
C010 C00R H00R 120.1 . . ?
C00K C00S C00O 119.6(3) . . ?
C00K C00S H00S 120.2 . . ?
C00O C00S H00S 120.2 . . ?
C00I C00T H00T 119.9 . . ?
C00O C00T C00I 120.1(3) . . ?
C00O C00T H00T 119.9 . . ?
C00M C00U H00U 120.1 . . ?
C00Q C00U C00M 119.7(3) . . ?
C00Q C00U H00U 120.1 . . ?
C00D C00V H00V 119.7 . . ?
C00D C00V C012 120.5(4) . . ?
C012 C00V H00V 119.7 . . ?
C00L C00W H00W 119.9 . . ?
C00Y C00W C00L 120.1(3) . . ?
C00Y C00W H00W 119.9 . . ?
C00F C00X H00X 120.0 . . ?
C00N C00X C00F 120.0(3) . . ?
C00N C00X H00X 120.0 . . ?
C00G C00Y C00W 119.6(3) . . ?
C00G C00Y H00Y 120.2 . . ?
C00W C00Y H00Y 120.2 . . ?
C010 C00Z H00Z 119.7 . . ?
C010 C00Z C012 120.5(4) . . ?
C012 C00Z H00Z 119.7 . . ?
C00R C010 H010 119.9 . . ?
C00Z C010 C00R 120.2(4) . . ?
C00Z C010 H010 119.9 . . ?
C00H C011 H011 119.8 . . ?
C013 C011 C00H 120.3(4) . . ?
C013 C011 H011 119.8 . . ?
C00V C012 H012 120.1 . . ?
C00Z C012 C00V 119.7(4) . . ?
C00Z C012 H012 120.1 . . ?
C011 C013 H013 120.1 . . ?
C011 C013 C015 119.9(4) . . ?
C015 C013 H013 120.1 . . ?
C00J C014 H014 119.6 . . ?
C015 C014 C00J 120.8(4) . . ?
C015 C014 H014 119.6 . . ?
C013 C015 C014 119.9(4) . . ?
C013 C015 H015 120.0 . . ?
C014 C015 H015 120.0 . . ?
O2 C1 O1 162.1(11) . . ?

loop_
_geom_bond_atom_site_label_1
_geom_bond_atom_site_label_2
_geom_bond_distance
_geom_bond_site_symmetry_2
_geom_bond_publ_flag
I001 Cu00 2.6598(4) . ?
I001 Cu00 2.7076(5) 3_666 ?
Cu00 P003 2.2833(8) . ?
Cu00 P004 2.2690(8) . ?
P003 C006 1.827(3) . ?
P003 C008 1.827(3) . ?
P003 C009 1.841(3) . ?
P004 C00C 1.835(3) . ?
P004 C00D 1.829(3) . ?
P004 C00J 1.822(3) . ?
O005 C00A 1.393(4) . ?
O005 C00K 1.398(4) . ?
C006 C007 1.395(4) . ?
C006 C00L 1.392(4) . ?
C007 H007 0.9500 . ?
C007 C00G 1.388(4) . ?
C008 C00B 1.399(4) . ?
C008 C00E 1.388(4) . ?
C009 C00I 1.395(5) . ?
C009 C00K 1.394(5) . ?
C00A C00C 1.392(5) . ?
C00A C00P 1.384(5) . ?
C00B H00B 0.9500 . ?
C00B C00M 1.385(5) . ?
C00C C00F 1.404(4) . ?
C00D C00R 1.396(5) . ?
C00D C00V 1.387(5) . ?
C00E H00E 0.9500 . ?
C00E C00Q 1.392(5) . ?
C00F H00F 0.9500 . ?
C00F C00X 1.388(5) . ?
C00G H00G 0.9500 . ?
C00G C00Y 1.376(5) . ?
C00H H00H 0.9500 . ?
C00H C00J 1.390(5) . ?
C00H C011 1.387(5) . ?
C00I H00I 0.9500 . ?
C00I C00T 1.390(5) . ?
C00J C014 1.383(5) . ?
C00K C00S 1.384(5) . ?
C00L H00L 0.9500 . ?
C00L C00W 1.385(5) . ?
C00M H00M 0.9500 . ?
C00M C00U 1.381(5) . ?
C00N H00N 0.9500 . ?
C00N C00P 1.383(5) . ?
C00N C00X 1.384(5) . ?
C00O H00O 0.9500 . ?
C00O C00S 1.384(5) . ?
C00O C00T 1.378(6) . ?
C00P H00P 0.9500 . ?
C00Q H00Q 0.9500 . ?
C00Q C00U 1.380(5) . ?
C00R H00R 0.9500 . ?
C00R C010 1.397(5) . ?
C00S H00S 0.9500 . ?
C00T H00T 0.9500 . ?
C00U H00U 0.9500 . ?
C00V H00V 0.9500 . ?
C00V C012 1.392(5) . ?
C00W H00W 0.9500 . ?
C00W C00Y 1.384(5) . ?
C00X H00X 0.9500 . ?
C00Y H00Y 0.9500 . ?
C00Z H00Z 0.9500 . ?
C00Z C010 1.369(6) . ?
C00Z C012 1.384(6) . ?
C010 H010 0.9500 . ?
C011 H011 0.9500 . ?
C011 C013 1.375(6) . ?
C012 H012 0.9500 . ?
C013 H013 0.9500 . ?
C013 C015 1.378(6) . ?
C014 H014 0.9500 . ?
C014 C015 1.383(6) . ?
C015 H015 0.9500 . ?
O1 C1 1.462(11) . ?
O2 C1 1.433(11) . ?

loop_
_geom_torsion_atom_site_label_1
_geom_torsion_atom_site_label_2
_geom_torsion_atom_site_label_3
_geom_torsion_atom_site_label_4
_geom_torsion
_geom_torsion_site_symmetry_1
_geom_torsion_site_symmetry_2
_geom_torsion_site_symmetry_3
_geom_torsion_site_symmetry_4
_geom_torsion_publ_flag
Cu00 P003 C006 C007 -140.8(2) . . . . ?
Cu00 P003 C006 C00L 37.9(3) . . . . ?
Cu00 P003 C008 C00B 58.9(2) . . . . ?
Cu00 P003 C008 C00E -121.5(2) . . . . ?
Cu00 P003 C009 C00I -142.7(2) . . . . ?
Cu00 P003 C009 C00K 34.8(3) . . . . ?
Cu00 P004 C00C C00A 52.3(3) . . . . ?
Cu00 P004 C00C C00F -122.9(2) . . . . ?
Cu00 P004 C00D C00R -152.8(2) . . . . ?
Cu00 P004 C00D C00V 29.5(3) . . . . ?
Cu00 P004 C00J C00H 55.0(3) . . . . ?
Cu00 P004 C00J C014 -128.4(3) . . . . ?
P003 C006 C007 C00G 177.8(3) . . . . ?
P003 C006 C00L C00W -178.5(3) . . . . ?
P003 C008 C00B C00M 178.0(2) . . . . ?
P003 C008 C00E C00Q -178.7(3) . . . . ?
P003 C009 C00I C00T 177.2(2) . . . . ?
P003 C009 C00K O005 1.5(4) . . . . ?
P003 C009 C00K C00S -176.0(2) . . . . ?
P004 C00C C00F C00X 175.4(2) . . . . ?
P004 C00D C00R C010 -178.4(3) . . . . ?
P004 C00D C00V C012 177.7(3) . . . . ?
P004 C00J C014 C015 -175.0(4) . . . . ?
O005 C00A C00C P004 5.0(4) . . . . ?
O005 C00A C00C C00F -179.5(3) . . . . ?
O005 C00A C00P C00N 179.8(3) . . . . ?
O005 C00K C00S C00O -179.5(3) . . . . ?
C006 P003 C008 C00B -177.5(2) . . . . ?
C006 P003 C008 C00E 2.1(3) . . . . ?
C006 P003 C009 C00I 92.1(3) . . . . ?
C006 P003 C009 C00K -90.4(3) . . . . ?
C006 C007 C00G C00Y 0.5(5) . . . . ?
C006 C00L C00W C00Y 0.9(6) . . . . ?
C007 C006 C00L C00W 0.2(5) . . . . ?
C007 C00G C00Y C00W 0.6(6) . . . . ?
C008 P003 C006 C007 93.4(3) . . . . ?
C008 P003 C006 C00L -87.9(3) . . . . ?
C008 P003 C009 C00I -15.5(3) . . . . ?
C008 P003 C009 C00K 162.1(2) . . . . ?
C008 C00B C00M C00U 1.2(5) . . . . ?
C008 C00E C00Q C00U 0.3(5) . . . . ?
C009 P003 C006 C007 -11.6(3) . . . . ?
C009 P003 C006 C00L 167.0(3) . . . . ?
C009 P003 C008 C00B -70.3(2) . . . . ?
C009 P003 C008 C00E 109.3(3) . . . . ?
C009 C00I C00T C00O -0.5(5) . . . . ?
C009 C00K C00S C00O -1.9(5) . . . . ?
C00A O005 C00K C009 84.2(3) . . . . ?
C00A O005 C00K C00S -98.2(3) . . . . ?
C00A C00C C00F C00X 0.1(5) . . . . ?
C00B C008 C00E C00Q 0.9(5) . . . . ?
C00B C00M C00U C00Q 0.0(5) . . . . ?
C00C P004 C00D C00R 83.8(3) . . . . ?
C00C P004 C00D C00V -93.9(3) . . . . ?
C00C P004 C00J C00H 177.6(3) . . . . ?
C00C P004 C00J C014 -5.9(4) . . . . ?
C00C C00A C00P C00N 2.0(5) . . . . ?
C00C C00F C00X C00N 0.9(5) . . . . ?
C00D P004 C00C C00A -178.4(2) . . . . ?
C00D P004 C00C C00F 6.4(3) . . . . ?
C00D P004 C00J C00H -77.8(3) . . . . ?
C00D P004 C00J C014 98.7(4) . . . . ?
C00D C00R C010 C00Z 0.7(5) . . . . ?
C00D C00V C012 C00Z 1.0(5) . . . . ?
C00E C008 C00B C00M -1.6(4) . . . . ?
C00E C00Q C00U C00M -0.7(5) . . . . ?
C00H C00J C014 C015 1.6(7) . . . . ?
C00H C011 C013 C015 1.6(7) . . . . ?
C00I C009 C00K O005 179.2(3) . . . . ?
C00I C009 C00K C00S 1.7(5) . . . . ?
C00J P004 C00C C00A -73.0(3) . . . . ?
C00J P004 C00C C00F 111.9(3) . . . . ?
C00J P004 C00D C00R -22.9(3) . . . . ?
C00J P004 C00D C00V 159.4(3) . . . . ?
C00J C00H C011 C013 1.1(6) . . . . ?
C00J C014 C015 C013 1.2(8) . . . . ?
C00K O005 C00A C00C -146.9(3) . . . . ?
C00K O005 C00A C00P 35.2(4) . . . . ?
C00K C009 C00I C00T -0.4(4) . . . . ?
C00L C006 C007 C00G -0.9(5) . . . . ?
C00L C00W C00Y C00G -1.3(6) . . . . ?
C00P C00A C00C P004 -177.1(2) . . . . ?
C00P C00A C00C C00F -1.6(5) . . . . ?
C00P C00N C00X C00F -0.6(5) . . . . ?
C00R C00D C00V C012 -0.1(5) . . . . ?
C00S C00O C00T C00I 0.3(5) . . . . ?
C00T C00O C00S C00K 0.9(5) . . . . ?
C00V C00D C00R C010 -0.8(5) . . . . ?
C00X C00N C00P C00A -0.9(5) . . . . ?
C010 C00Z C012 C00V -1.0(6) . . . . ?
C011 C00H C00J P004 174.0(3) . . . . ?
C011 C00H C00J C014 -2.7(5) . . . . ?
C011 C013 C015 C014 -2.8(8) . . . . ?
C012 C00Z C010 C00R 0.1(6) . . . . ?
